data_4516102
loop_
_publ_author_name
'Du, Cui-Xia'
'Qi, Fei-Yan'
'Chen, Juan'
'Baiyin, Menghe'

_publ_section_title
;
 Two Mercury Antimony Chalcogenides
 Cs<sub>2</sub>HgSb<sub>4</sub>S<sub>8</sub> and
 Cs<sub>2</sub>Hg<sub>2</sub>Sb<sub>2</sub>Se<sub>6</sub> with Cesium
 Cations as Counterions.
;
_journal_issue 11
_journal_name_full 'ACS omega'
_journal_page_first 15168
_journal_page_last 15173
_journal_paper_doi 10.1021/acsomega.8b02059
_journal_volume 3
_journal_year 2018
_chemical_formula_sum 'Cs2 Hg2 Sb2 Se6'
_chemical_formula_weight 1384.26
_space_group_IT_number 2
_space_group_name_Hall '-P 1'
_space_group_name_H-M_alt 'P -1'
_symmetry_cell_setting triclinic
_symmetry_space_group_name_H-M 'P -1'
_atom_sites_solution_primary direct
_atom_sites_solution_secondary difmap
_audit_creation_method SHELXL-97
_cell_angle_alpha 68.492(9)
_cell_angle_beta 84.217(9)
_cell_angle_gamma 74.128(10)
_cell_formula_units_Z 2
_cell_length_a 8.029(5)
_cell_length_b 8.869(5)
_cell_length_c 12.091(7)
_cell_measurement_reflns_used 582
_cell_measurement_temperature 296(2)
_cell_measurement_theta_max 26.75
_cell_measurement_theta_min 3.20
_cell_volume 770.5(8)
_computing_cell_refinement 'Bruker SMART'
_computing_data_collection 'Bruker SMART'
_computing_data_reduction 'Bruker SAINT'
_computing_molecular_graphics 'Bruker SHELXTL'
_computing_publication_material 'Bruker SHELXTL'
_computing_structure_refinement 'Bruker SHELXTL'
_computing_structure_solution 'Bruker SHELXTL'
_diffrn_ambient_temperature 296(2)
_diffrn_measured_fraction_theta_full 0.984
_diffrn_measured_fraction_theta_max 0.984
_diffrn_measurement_device_type 'CCD area detector'
_diffrn_measurement_method 'phi and omega scans'
_diffrn_radiation_monochromator graphite
_diffrn_radiation_source 'fine-focus sealed tube'
_diffrn_radiation_type MoK\a
_diffrn_radiation_wavelength 0.71073
_diffrn_reflns_av_R_equivalents 0.0496
_diffrn_reflns_av_sigmaI/netI 0.1227
_diffrn_reflns_limit_h_max 8
_diffrn_reflns_limit_h_min -9
_diffrn_reflns_limit_k_max 8
_diffrn_reflns_limit_k_min -10
_diffrn_reflns_limit_l_max 14
_diffrn_reflns_limit_l_min -14
_diffrn_reflns_number 3853
_diffrn_reflns_theta_full 25.00
_diffrn_reflns_theta_max 25.00
_diffrn_reflns_theta_min 1.81
_exptl_absorpt_coefficient_mu 42.117
_exptl_absorpt_correction_T_max 0.0492
_exptl_absorpt_correction_T_min 0.0323
_exptl_absorpt_correction_type multi-scan
_exptl_absorpt_process_details SADABS
_exptl_crystal_colour red
_exptl_crystal_density_diffrn 5.966
_exptl_crystal_density_method 'not measured'
_exptl_crystal_description block
_exptl_crystal_F_000 1152
_exptl_crystal_size_max 0.26
_exptl_crystal_size_mid 0.21
_exptl_crystal_size_min 0.18
_refine_diff_density_max 15.114
_refine_diff_density_min -12.922
_refine_diff_density_rms 0.954
_refine_ls_extinction_coef 0.0010(2)
_refine_ls_extinction_expression Fc^*^=kFc[1+0.001xFc^2^\l^3^/sin(2\q)]^-1/4^
_refine_ls_extinction_method SHELXL
_refine_ls_goodness_of_fit_ref 1.233
_refine_ls_matrix_type full
_refine_ls_number_parameters 119
_refine_ls_number_reflns 2677
_refine_ls_number_restraints 30
_refine_ls_restrained_S_all 1.363
_refine_ls_R_factor_all 0.1928
_refine_ls_R_factor_gt 0.1042
_refine_ls_shift/su_max 0.000
_refine_ls_shift/su_mean 0.000
_refine_ls_structure_factor_coef Fsqd
_refine_ls_weighting_details 'calc w=1/[\s^2^(Fo^2^)+(0.0100P)^2^+130.0000P] where P=(Fo^2^+2Fc^2^)/3'
_refine_ls_weighting_scheme calc
_refine_ls_wR_factor_gt 0.2140
_refine_ls_wR_factor_ref 0.2323
_reflns_number_gt 1015
_reflns_number_total 2677
_reflns_threshold_expression >2sigma(I)
_cod_data_source_file ao8b02059_si_002.cif
_cod_data_source_block a
_cod_depositor_comments
;
The following automatic conversions were performed:

data item '_exptl_absorpt_correction_type' value 'Multi-scan' was
changed to 'multi-scan' in accordance with the
/home/data/users/saulius/crontab/automatic-downloads/current/ACS/lib/dictionaries/cif_core.dic
dictionary named 'cif_core.dic' version 2.4.2 last updated on
2011-04-26.

data item '_symmetry_cell_setting' value 'Triclinic' was changed to
'triclinic' in accordance with the
/home/data/users/saulius/crontab/automatic-downloads/current/ACS/lib/dictionaries/cif_core.dic
dictionary named 'cif_core.dic' version 2.4.2 last updated on
2011-04-26.

Automatic conversion script
Id: cif_fix_values 6909 2019-04-08 15:41:33Z antanas 
;
_cod_original_cell_volume 770.5(7)
_cod_original_sg_symbol_H-M 'P-1   '
_cod_database_code 4516102

loop_
_symmetry_equiv_pos_as_xyz
'x, y, z'
'-x, -y, -z'

loop_
_atom_site_label
_atom_site_type_symbol
_atom_site_fract_x
_atom_site_fract_y
_atom_site_fract_z
_atom_site_U_iso_or_equiv
_atom_site_adp_type
_atom_site_occupancy
_atom_site_symmetry_multiplicity
_atom_site_calc_flag
_atom_site_refinement_flags
Hg1 Hg 0.0921(3) 1.3534(4) 0.7499(2) 0.0248(9) Uani 1 1 d .
Hg2 Hg 0.0924(3) 0.8528(4) 0.7501(2) 0.0232(9) Uani 1 1 d .
Cs1 Cs 0.5189(5) 0.9973(8) 0.7499(5) 0.0413(16) Uani 1 1 d .
Cs2 Cs 0.5188(6) 0.4974(8) 0.7500(5) 0.0430(17) Uani 1 1 d .
Sb1 Sb 0.0557(9) 0.4871(15) 1.0008(8) 0.013(2) Uani 0.50 1 d PU
Sb2 Sb 0.0552(10) 0.9881(19) 0.9984(10) 0.021(3) Uani 0.50 1 d P
Sb3 Sb 0.0203(12) 0.7445(12) 0.4999(6) 0.086(2) Uani 1 1 d U
Se1 Se -0.1163(9) 0.6545(13) 0.7502(9) 0.046(3) Uani 1 1 d U
Se2 Se 0.2592(9) 0.7099(15) 0.9503(6) 0.050(3) Uani 1 1 d .
Se3 Se 0.2582(9) 0.9100(15) 0.5505(6) 0.053(4) Uani 1 1 d .
Se4 Se -0.1167(9) 1.1562(13) 0.7495(9) 0.046(3) Uani 1 1 d U
Se5 Se 0.2584(9) 1.2109(15) 0.9501(7) 0.051(3) Uani 1 1 d .
Se6 Se 0.2585(8) 1.4110(14) 0.5499(6) 0.049(3) Uani 1 1 d .

loop_
_atom_site_aniso_label
_atom_site_aniso_U_11
_atom_site_aniso_U_22
_atom_site_aniso_U_33
_atom_site_aniso_U_23
_atom_site_aniso_U_13
_atom_site_aniso_U_12
Hg1 0.0280(17) 0.026(3) 0.0200(17) -0.0084(17) 0.0026(12) -0.0076(17)
Hg2 0.0304(17) 0.018(2) 0.0222(17) -0.0086(17) 0.0017(12) -0.0058(17)
Cs1 0.021(3) 0.031(5) 0.079(4) -0.030(4) 0.007(2) -0.008(3)
Cs2 0.023(3) 0.031(5) 0.081(4) -0.031(4) 0.002(3) 0.000(3)
Sb1 0.012(5) 0.008(6) 0.018(4) -0.004(4) -0.008(5) 0.000(6)
Sb2 0.029(7) 0.019(7) 0.018(5) -0.011(5) 0.007(6) -0.004(8)
Sb3 0.220(6) 0.029(3) 0.023(2) -0.0125(19) 0.002(3) -0.050(3)
Se1 0.020(4) 0.023(6) 0.105(6) -0.036(5) 0.004(4) -0.004(4)
Se2 0.026(5) 0.092(11) 0.018(4) -0.011(6) -0.005(3) -0.004(5)
Se3 0.029(5) 0.092(11) 0.016(4) -0.002(6) 0.005(3) -0.007(6)
Se4 0.021(4) 0.022(6) 0.105(6) -0.040(5) 0.003(4) -0.001(4)
Se5 0.032(5) 0.092(11) 0.021(5) -0.016(6) -0.003(3) -0.005(6)
Se6 0.016(4) 0.084(11) 0.023(4) -0.003(5) 0.006(3) -0.001(5)

loop_
_atom_type_symbol
_atom_type_description
_atom_type_scat_dispersion_real
_atom_type_scat_dispersion_imag
_atom_type_scat_source
Se Se -0.0929 2.2259 'International Tables Vol C Tables 4.2.6.8 and 6.1.1.4'
Sb Sb -0.5866 1.5461 'International Tables Vol C Tables 4.2.6.8 and 6.1.1.4'
Hg Hg -2.3894 9.2266 'International Tables Vol C Tables 4.2.6.8 and 6.1.1.4'
Cs Cs -0.3680 2.1192 'International Tables Vol C Tables 4.2.6.8 and 6.1.1.4'

loop_
_geom_angle_atom_site_label_1
_geom_angle_atom_site_label_2
_geom_angle_atom_site_label_3
_geom_angle
_geom_angle_site_symmetry_1
_geom_angle_site_symmetry_3
Se6 Hg1 Se5 120.6(2) . .
Se6 Hg1 Se4 106.7(3) . .
Se5 Hg1 Se4 106.9(3) . .
Se6 Hg1 Se1 107.2(3) . 1_565
Se5 Hg1 Se1 107.1(3) . 1_565
Se4 Hg1 Se1 107.9(3) . 1_565
Se6 Hg1 Cs2 65.8(2) . 1_565
Se5 Hg1 Cs2 65.8(2) . 1_565
Se4 Hg1 Cs2 160.0(2) . 1_565
Se1 Hg1 Cs2 92.1(2) 1_565 1_565
Se6 Hg1 Cs1 65.6(2) . .
Se5 Hg1 Cs1 65.6(2) . .
Se4 Hg1 Cs1 92.2(2) . .
Se1 Hg1 Cs1 160.0(2) 1_565 .
Cs2 Hg1 Cs1 67.88(14) 1_565 .
Se6 Hg1 Cs2 119.73(19) . 1_465
Se5 Hg1 Cs2 119.7(2) . 1_465
Se4 Hg1 Cs2 54.12(19) . 1_465
Se1 Hg1 Cs2 53.75(19) 1_565 1_465
Cs2 Hg1 Cs2 145.84(18) 1_565 1_465
Cs1 Hg1 Cs2 146.28(11) . 1_465
Se3 Hg2 Se2 120.5(2) . .
Se3 Hg2 Se1 106.7(3) . .
Se2 Hg2 Se1 106.7(3) . .
Se3 Hg2 Se4 107.0(3) . .
Se2 Hg2 Se4 107.3(3) . .
Se1 Hg2 Se4 108.1(3) . .
Se3 Hg2 Cs2 65.6(3) . .
Se2 Hg2 Cs2 65.5(2) . .
Se1 Hg2 Cs2 92.1(2) . .
Se4 Hg2 Cs2 159.8(2) . .
Se3 Hg2 Cs1 65.9(2) . .
Se2 Hg2 Cs1 65.8(2) . .
Se1 Hg2 Cs1 160.0(2) . .
Se4 Hg2 Cs1 92.0(2) . .
Cs2 Hg2 Cs1 67.88(15) . .
Se3 Hg2 Cs1 119.7(2) . 1_455
Se2 Hg2 Cs1 119.83(19) . 1_455
Se1 Hg2 Cs1 54.3(2) . 1_455
Se4 Hg2 Cs1 53.82(18) . 1_455
Cs2 Hg2 Cs1 146.35(11) . 1_455
Cs1 Hg2 Cs1 145.77(18) . 1_455
Se4 Cs1 Se1 76.6(2) 1_655 1_655
Se4 Cs1 Se5 93.4(2) 1_655 .
Se1 Cs1 Se5 142.0(3) 1_655 .
Se4 Cs1 Se6 93.3(3) 1_655 .
Se1 Cs1 Se6 142.1(2) 1_655 .
Se5 Cs1 Se6 74.0(2) . .
Se4 Cs1 Se3 142.1(2) 1_655 .
Se1 Cs1 Se3 92.9(2) 1_655 .
Se5 Cs1 Se3 115.0(2) . .
Se6 Cs1 Se3 72.7(3) . .
Se4 Cs1 Se2 142.0(3) 1_655 .
Se1 Cs1 Se2 92.8(3) 1_655 .
Se5 Cs1 Se2 72.7(3) . .
Se6 Cs1 Se2 115.2(2) . .
Se3 Cs1 Se2 73.7(2) . .
Se4 Cs1 Se5 69.4(2) 1_655 2_677
Se1 Cs1 Se5 68.8(2) 1_655 2_677
Se5 Cs1 Se5 73.3(2) . 2_677
Se6 Cs1 Se5 141.7(3) . 2_677
Se3 Cs1 Se5 140.6(3) . 2_677
Se2 Cs1 Se5 72.7(2) . 2_677
Se4 Cs1 Se3 69.2(2) 1_655 2_676
Se1 Cs1 Se3 69.1(2) 1_655 2_676
Se5 Cs1 Se3 141.6(3) . 2_676
Se6 Cs1 Se3 73.2(2) . 2_676
Se3 Cs1 Se3 73.0(2) . 2_676
Se2 Cs1 Se3 140.8(3) . 2_676
Se5 Cs1 Se3 126.0(2) 2_677 2_676
Se4 Cs1 Hg2 175.8(2) 1_655 .
Se1 Cs1 Hg2 107.6(2) 1_655 .
Se5 Cs1 Hg2 83.33(17) . .
Se6 Cs1 Hg2 83.35(18) . .
Se3 Cs1 Hg2 38.98(13) . .
Se2 Cs1 Hg2 39.15(12) . .
Se5 Cs1 Hg2 111.9(2) 2_677 .
Se3 Cs1 Hg2 111.94(18) 2_676 .
Se4 Cs1 Hg1 107.9(2) 1_655 .
Se1 Cs1 Hg1 175.5(2) 1_655 .
Se5 Cs1 Hg1 39.12(14) . .
Se6 Cs1 Hg1 39.09(12) . .
Se3 Cs1 Hg1 83.51(18) . .
Se2 Cs1 Hg1 83.64(18) . .
Se5 Cs1 Hg1 112.39(18) 2_677 .
Se3 Cs1 Hg1 112.3(2) 2_676 .
Hg2 Cs1 Hg1 67.92(11) . .
Se4 Cs1 Hg2 38.40(16) 1_655 1_655
Se1 Cs1 Hg2 38.18(15) 1_655 1_655
Se5 Cs1 Hg2 122.69(17) . 1_655
Se6 Cs1 Hg2 122.74(19) . 1_655
Se3 Cs1 Hg2 122.30(18) . 1_655
Se2 Cs1 Hg2 122.1(2) . 1_655
Se5 Cs1 Hg2 62.95(13) 2_677 1_655
Se3 Cs1 Hg2 63.05(14) 2_676 1_655
Hg2 Cs1 Hg2 145.77(18) . 1_655
Hg1 Cs1 Hg2 146.31(15) . 1_655
Se4 Cs1 Cs2 128.1(2) 1_655 .
Se1 Cs1 Cs2 51.55(17) 1_655 .
Se5 Cs1 Cs2 126.2(3) . .
Se6 Cs1 Cs2 126.2(2) . .
Se3 Cs1 Cs2 53.5(2) . .
Se2 Cs1 Cs2 53.50(19) . .
Se5 Cs1 Cs2 89.6(2) 2_677 .
Se3 Cs1 Cs2 89.7(2) 2_676 .
Hg2 Cs1 Cs2 56.04(11) . .
Hg1 Cs1 Cs2 123.97(15) . .
Hg2 Cs1 Cs2 89.73(13) 1_655 .
Se1 Cs2 Se4 76.3(2) 1_655 1_645
Se1 Cs2 Se2 93.5(2) 1_655 .
Se4 Cs2 Se2 142.0(3) 1_645 .
Se1 Cs2 Se3 93.6(3) 1_655 .
Se4 Cs2 Se3 142.0(3) 1_645 .
Se2 Cs2 Se3 74.1(2) . .
Se1 Cs2 Se6 142.0(2) 1_655 1_545
Se4 Cs2 Se6 92.9(2) 1_645 1_545
Se2 Cs2 Se6 115.1(2) . 1_545
Se3 Cs2 Se6 72.5(3) . 1_545
Se1 Cs2 Se5 141.9(3) 1_655 1_545
Se4 Cs2 Se5 93.0(3) 1_645 1_545
Se2 Cs2 Se5 72.6(3) . 1_545
Se3 Cs2 Se5 115.0(2) . 1_545
Se6 Cs2 Se5 73.8(2) 1_545 1_545
Se1 Cs2 Se2 69.2(2) 1_655 2_667
Se4 Cs2 Se2 69.0(2) 1_645 2_667
Se2 Cs2 Se2 73.1(2) . 2_667
Se3 Cs2 Se2 141.6(3) . 2_667
Se6 Cs2 Se2 140.8(3) 1_545 2_667
Se5 Cs2 Se2 72.8(2) 1_545 2_667
Se1 Cs2 Se6 69.4(2) 1_655 2_676
Se4 Cs2 Se6 68.8(2) 1_645 2_676
Se2 Cs2 Se6 141.8(3) . 2_676
Se3 Cs2 Se6 73.3(2) . 2_676
Se6 Cs2 Se6 72.8(2) 1_545 2_676
Se5 Cs2 Se6 140.7(3) 1_545 2_676
Se2 Cs2 Se6 126.04(19) 2_667 2_676
Se1 Cs2 Hg2 108.1(2) 1_655 .
Se4 Cs2 Hg2 175.6(2) 1_645 .
Se2 Cs2 Hg2 39.23(13) . .
Se3 Cs2 Hg2 39.06(13) . .
Se6 Cs2 Hg2 83.48(17) 1_545 .
Se5 Cs2 Hg2 83.48(18) 1_545 .
Se2 Cs2 Hg2 112.30(18) 2_667 .
Se6 Cs2 Hg2 112.4(2) 2_676 .
Se1 Cs2 Hg1 176.0(2) 1_655 1_545
Se4 Cs2 Hg1 107.7(2) 1_645 1_545
Se2 Cs2 Hg1 83.33(17) . 1_545
Se3 Cs2 Hg1 83.19(18) . 1_545
Se6 Cs2 Hg1 39.08(12) 1_545 1_545
Se5 Cs2 Hg1 39.11(13) 1_545 1_545
Se2 Cs2 Hg1 111.9(2) 2_667 1_545
Se6 Cs2 Hg1 111.85(18) 2_676 1_545
Hg2 Cs2 Hg1 67.84(11) . 1_545
Se1 Cs2 Hg1 38.17(16) 1_655 1_645
Se4 Cs2 Hg1 38.11(15) 1_645 1_645
Se2 Cs2 Hg1 122.63(16) . 1_645
Se3 Cs2 Hg1 122.8(2) . 1_645
Se6 Cs2 Hg1 122.25(17) 1_545 1_645
Se5 Cs2 Hg1 122.2(2) 1_545 1_645
Se2 Cs2 Hg1 63.04(13) 2_667 1_645
Se6 Cs2 Hg1 63.01(13) 2_676 1_645
Hg2 Cs2 Hg1 146.32(16) . 1_645
Hg1 Cs2 Hg1 145.84(18) 1_545 1_645
Se1 Cs2 Cs1 52.07(17) 1_655 .
Se4 Cs2 Cs1 128.4(2) 1_645 .
Se2 Cs2 Cs1 53.9(2) . .
Se3 Cs2 Cs1 53.9(2) . .
Se6 Cs2 Cs1 126.4(3) 1_545 .
Se5 Cs2 Cs1 126.4(2) 1_545 .
Se2 Cs2 Cs1 90.3(2) 2_667 .
Se6 Cs2 Cs1 90.4(2) 2_676 .
Hg2 Cs2 Cs1 56.08(11) . .
Hg1 Cs2 Cs1 123.92(16) 1_545 .
Hg1 Cs2 Cs1 90.24(13) 1_645 .
Sb1 Sb1 Se2 125.9(18) 2_567 .
Sb1 Sb1 Se5 122.4(16) 2_567 1_545
Se2 Sb1 Se5 106.0(4) . 1_545
Sb1 Sb1 Se1 100.7(13) 2_567 2_567
Se2 Sb1 Se1 96.6(3) . 2_567
Se5 Sb1 Se1 96.0(4) 1_545 2_567
Sb1 Sb1 Cs2 140.5(13) 2_567 .
Se2 Sb1 Cs2 55.0(2) . .
Se5 Sb1 Cs2 55.3(3) 1_545 .
Se1 Sb1 Cs2 118.8(3) 2_567 .
Sb2 Sb2 Se5 126(2) 2_577 .
Sb2 Sb2 Se2 124(2) 2_577 .
Se5 Sb2 Se2 106.3(4) . .
Sb2 Sb2 Se4 97.0(16) 2_577 2_577
Se5 Sb2 Se4 96.2(4) . 2_577
Se2 Sb2 Se4 95.2(5) . 2_577
Sb2 Sb2 Cs1 144.5(17) 2_577 .
Se5 Sb2 Cs1 55.4(2) . .
Se2 Sb2 Cs1 55.5(3) . .
Se4 Sb2 Cs1 118.4(3) 2_577 .
Se4 Sb3 Se3 91.8(3) 2_576 .
Se4 Sb3 Se6 91.2(3) 2_576 1_545
Se3 Sb3 Se6 98.0(4) . 1_545
Se4 Sb3 Se1 174.3(4) 2_576 .
Se3 Sb3 Se1 92.0(3) . .
Se6 Sb3 Se1 92.5(3) 1_545 .
Hg1 Se1 Hg2 108.0(3) 1_545 .
Hg1 Se1 Sb1 84.2(4) 1_545 2_567
Hg2 Se1 Sb1 84.8(3) . 2_567
Hg1 Se1 Sb3 77.9(3) 1_545 .
Hg2 Se1 Sb3 78.3(3) . .
Sb1 Se1 Sb3 150.0(4) 2_567 .
Hg1 Se1 Cs2 88.1(3) 1_545 1_455
Hg2 Se1 Cs2 163.9(3) . 1_455
Sb1 Se1 Cs2 97.3(3) 2_567 1_455
Sb3 Se1 Cs2 105.9(3) . 1_455
Hg1 Se1 Cs1 164.5(3) 1_545 1_455
Hg2 Se1 Cs1 87.6(3) . 1_455
Sb1 Se1 Cs1 97.7(3) 2_567 1_455
Sb3 Se1 Cs1 106.0(4) . 1_455
Cs2 Se1 Cs1 76.4(2) 1_455 1_455
Hg2 Se2 Sb1 84.2(3) . .
Hg2 Se2 Sb2 83.3(4) . .
Sb1 Se2 Sb2 106.0(4) . .
Hg2 Se2 Cs2 75.3(2) . .
Sb1 Se2 Cs2 87.7(4) . .
Sb2 Se2 Cs2 153.3(4) . .
Hg2 Se2 Cs1 75.0(2) . .
Sb1 Se2 Cs1 154.3(3) . .
Sb2 Se2 Cs1 86.7(4) . .
Cs2 Se2 Cs1 72.6(2) . .
Hg2 Se2 Cs2 177.2(3) . 2_667
Sb1 Se2 Cs2 94.0(3) . 2_667
Sb2 Se2 Cs2 95.1(3) . 2_667
Cs2 Se2 Cs2 106.9(2) . 2_667
Cs1 Se2 Cs2 107.3(2) . 2_667
Hg2 Se3 Sb3 82.1(3) . .
Hg2 Se3 Cs2 75.4(2) . .
Sb3 Se3 Cs2 90.5(4) . .
Hg2 Se3 Cs1 75.1(2) . .
Sb3 Se3 Cs1 154.3(3) . .
Cs2 Se3 Cs1 72.6(2) . .
Hg2 Se3 Cs1 177.3(3) . 2_676
Sb3 Se3 Cs1 96.2(3) . 2_676
Cs2 Se3 Cs1 106.7(2) . 2_676
Cs1 Se3 Cs1 107.0(2) . 2_676
Hg1 Se4 Hg2 108.0(3) . .
Hg1 Se4 Sb2 84.7(3) . 2_577
Hg2 Se4 Sb2 83.8(4) . 2_577
Hg1 Se4 Sb3 81.6(3) . 2_576
Hg2 Se4 Sb3 81.3(3) . 2_576
Sb2 Se4 Sb3 155.6(4) 2_577 2_576
Hg1 Se4 Cs1 164.2(3) . 1_455
Hg2 Se4 Cs1 87.8(3) . 1_455
Sb2 Se4 Cs1 97.1(4) 2_577 1_455
Sb3 Se4 Cs1 101.5(3) 2_576 1_455
Hg1 Se4 Cs2 87.8(3) . 1_465
Hg2 Se4 Cs2 164.3(3) . 1_465
Sb2 Se4 Cs2 97.7(3) 2_577 1_465
Sb3 Se4 Cs2 101.8(4) 2_576 1_465
Cs1 Se4 Cs2 76.5(2) 1_455 1_465
Hg1 Se5 Sb2 83.8(3) . .
Hg1 Se5 Sb1 84.0(3) . 1_565
Sb2 Se5 Sb1 106.3(4) . 1_565
Hg1 Se5 Cs1 75.3(2) . .
Sb2 Se5 Cs1 87.2(4) . .
Sb1 Se5 Cs1 154.0(4) 1_565 .
Hg1 Se5 Cs2 75.0(3) . 1_565
Sb2 Se5 Cs2 153.8(3) . 1_565
Sb1 Se5 Cs2 87.1(4) 1_565 1_565
Cs1 Se5 Cs2 72.6(2) . 1_565
Hg1 Se5 Cs1 177.3(3) . 2_677
Sb2 Se5 Cs1 94.4(4) . 2_677
Sb1 Se5 Cs1 94.5(3) 1_565 2_677
Cs1 Se5 Cs1 106.7(2) . 2_677
Cs2 Se5 Cs1 107.2(2) 1_565 2_677
Hg1 Se6 Sb3 81.5(3) . 1_565
Hg1 Se6 Cs1 75.3(2) . .
Sb3 Se6 Cs1 154.0(3) 1_565 .
Hg1 Se6 Cs2 75.1(2) . 1_565
Sb3 Se6 Cs2 90.2(3) 1_565 1_565
Cs1 Se6 Cs2 72.6(2) . 1_565
Hg1 Se6 Cs2 177.3(3) . 2_676
Sb3 Se6 Cs2 96.8(3) 1_565 2_676
Cs1 Se6 Cs2 106.7(2) . 2_676
Cs2 Se6 Cs2 107.2(2) 1_565 2_676

loop_
_geom_bond_atom_site_label_1
_geom_bond_atom_site_label_2
_geom_bond_distance
_geom_bond_site_symmetry_2
Hg1 Se6 2.591(7) .
Hg1 Se5 2.593(8) .
Hg1 Se4 2.734(9) .
Hg1 Se1 2.738(10) 1_565
Hg1 Cs2 3.971(6) 1_565
Hg1 Cs1 3.975(6) .
Hg1 Cs2 4.427(6) 1_465
Hg2 Se3 2.585(7) .
Hg2 Se2 2.595(8) .
Hg2 Se1 2.740(9) .
Hg2 Se4 2.753(10) .
Hg2 Cs2 3.969(6) .
Hg2 Cs1 3.971(6) .
Hg2 Cs1 4.429(6) 1_455
Cs1 Se4 3.577(9) 1_655
Cs1 Se1 3.598(10) 1_655
Cs1 Se5 3.741(10) .
Cs1 Se6 3.742(12) .
Cs1 Se3 3.751(10) .
Cs1 Se2 3.751(11) .
Cs1 Se5 3.789(9) 2_677
Cs1 Se3 3.792(9) 2_676
Cs1 Hg2 4.429(6) 1_655
Cs1 Cs2 4.433(11) .
Cs2 Se1 3.572(9) 1_655
Cs2 Se4 3.590(10) 1_645
Cs2 Se2 3.734(10) .
Cs2 Se3 3.734(12) .
Cs2 Se6 3.750(10) 1_545
Cs2 Se5 3.750(12) 1_545
Cs2 Se2 3.784(9) 2_667
Cs2 Se6 3.786(9) 2_676
Cs2 Hg1 3.971(6) 1_545
Cs2 Hg1 4.427(6) 1_645
Sb1 Sb1 0.861(14) 2_567
Sb1 Se2 2.762(15) .
Sb1 Se5 2.783(15) 1_545
Sb1 Se1 2.840(14) 2_567
Sb2 Sb2 0.853(16) 2_577
Sb2 Se5 2.763(17) .
Sb2 Se2 2.785(16) .
Sb2 Se4 2.876(15) 2_577
Sb3 Se4 2.902(12) 2_576
Sb3 Se3 2.933(13) .
Sb3 Se6 2.933(14) 1_545
Sb3 Se1 3.007(12) .
Se1 Hg1 2.738(10) 1_545
Se1 Sb1 2.840(14) 2_567
Se1 Cs2 3.572(9) 1_455
Se1 Cs1 3.598(10) 1_455
Se2 Cs2 3.784(9) 2_667
Se3 Cs1 3.792(9) 2_676
Se4 Sb2 2.876(15) 2_577
Se4 Sb3 2.902(12) 2_576
Se4 Cs1 3.577(9) 1_455
Se4 Cs2 3.590(10) 1_465
Se5 Sb1 2.783(15) 1_565
Se5 Cs2 3.750(12) 1_565
Se5 Cs1 3.789(9) 2_677
Se6 Sb3 2.933(14) 1_565
Se6 Cs2 3.750(10) 1_565
Se6 Cs2 3.786(9) 2_676
